data_7103617
loop_
_publ_author_name
'Denis, Jean-Marc'
'Forintos, Henrietta'
'Szelke, Helga'
'Toupet, Loic'
'Pham, Thi-Nh\`an'
'Madec, Pierre-Jean'
'Gaumont, Annie-Claude'

_publ_section_title
;
 B(C6F5)3-catalyzed formation of B--P bonds by dehydrocoupling of
 phosphine--boranes
;
_journal_coden_ASTM CHCOFS
_journal_issue 1
_journal_name_full
;
 Chemical Communications (Cambridge, United Kingdom)
;
_journal_page_first 54
_journal_page_last 55
_journal_paper_doi 10.1039/b206559b
_journal_year 2003
_chemical_formula_sum 'C24 H7 B F15 P'
_chemical_formula_weight 622.08
_space_group_IT_number 2
_symmetry_cell_setting triclinic
_symmetry_space_group_name_Hall '-P 1'
_symmetry_space_group_name_H-M 'P -1'
_atom_sites_solution_hydrogens geom
_atom_sites_solution_primary direct
_atom_sites_solution_secondary difmap
_audit_creation_method SHELXL-97
_cell_angle_alpha 86.66(9)
_cell_angle_beta 77.22(7)
_cell_angle_gamma 87.560(8)
_cell_formula_units_Z 2
_cell_length_a 8.070(5)
_cell_length_b 11.337(9)
_cell_length_c 12.992(9)
_cell_measurement_temperature 293(2)
_cell_volume 1156.7(14)
_computing_structure_refinement 'SHELXL-97 (Sheldrick, 1997)'
_computing_structure_solution 'SHELXS-97 (Sheldrick, 1990)'
_diffrn_ambient_temperature 293(2)
_diffrn_measured_fraction_theta_full 1.000
_diffrn_measured_fraction_theta_max 1.000
_diffrn_radiation_monochromator graphite
_diffrn_radiation_source 'fine-focus sealed tube'
_diffrn_radiation_type MoK\a
_diffrn_radiation_wavelength 0.71069
_diffrn_reflns_av_R_equivalents 0.0156
_diffrn_reflns_av_sigmaI/netI 0.0557
_diffrn_reflns_limit_h_max 9
_diffrn_reflns_limit_h_min 0
_diffrn_reflns_limit_k_max 13
_diffrn_reflns_limit_k_min -13
_diffrn_reflns_limit_l_max 15
_diffrn_reflns_limit_l_min -15
_diffrn_reflns_number 4389
_diffrn_reflns_theta_full 24.97
_diffrn_reflns_theta_max 24.97
_diffrn_reflns_theta_min 1.61
_exptl_absorpt_coefficient_mu 0.254
_exptl_crystal_colour colourless
_exptl_crystal_density_diffrn 1.786
_exptl_crystal_density_method 'not measured'
_exptl_crystal_description block
_exptl_crystal_F_000 612
_exptl_crystal_size_max 0.32
_exptl_crystal_size_mid 0.24
_exptl_crystal_size_min 0.16
_refine_diff_density_max 0.196
_refine_diff_density_min -0.209
_refine_diff_density_rms 0.042
_refine_ls_extinction_coef 0.0043(10)
_refine_ls_extinction_expression Fc^*^=kFc[1+0.001xFc^2^\l^3^/sin(2\q)]^-1/4^
_refine_ls_extinction_method SHELXL
_refine_ls_goodness_of_fit_ref 1.009
_refine_ls_hydrogen_treatment mixed
_refine_ls_matrix_type full
_refine_ls_number_parameters 377
_refine_ls_number_reflns 4070
_refine_ls_number_restraints 0
_refine_ls_restrained_S_all 1.009
_refine_ls_R_factor_all 0.0989
_refine_ls_R_factor_gt 0.0422
_refine_ls_shift/su_max 0.001
_refine_ls_shift/su_mean 0.000
_refine_ls_structure_factor_coef Fsqd
_refine_ls_weighting_details 'calc w=1/[\s^2^(Fo^2^)+(0.0327P)^2^+0.2136P] where P=(Fo^2^+2Fc^2^)/3'
_refine_ls_weighting_scheme calc
_refine_ls_wR_factor_gt 0.0788
_refine_ls_wR_factor_ref 0.0918
_reflns_number_gt 2495
_reflns_number_total 4070
_reflns_threshold_expression >2sigma(I)
_cod_data_source_file b206559b.txt
_cod_data_source_block ph
_cod_original_sg_symbol_H-M P-1
_cod_database_code 7103617

loop_
_symmetry_equiv_pos_as_xyz
'x, y, z'
'-x, -y, -z'

loop_
_atom_site_label
_atom_site_type_symbol
_atom_site_fract_x
_atom_site_fract_y
_atom_site_fract_z
_atom_site_U_iso_or_equiv
_atom_site_adp_type
_atom_site_occupancy
_atom_site_symmetry_multiplicity
_atom_site_calc_flag
_atom_site_refinement_flags
_atom_site_disorder_assembly
_atom_site_disorder_group
P1 P 0.14378(10) -0.19513(7) 0.19069(7) 0.0498(2) Uani 1 1 d . . .
H1 H 0.217(3) -0.211(2) 0.0894(19) 0.050 Uiso 1 1 d . . .
H2 H 0.014(3) -0.263(2) 0.2084(18) 0.050 Uiso 1 1 d . . .
F1 F -0.0461(2) -0.27153(17) 0.39772(15) 0.0754(6) Uani 1 1 d . . .
F2 F -0.1344(3) -0.38169(19) 0.58673(16) 0.0916(7) Uani 1 1 d . . .
F3 F 0.1079(3) -0.46711(17) 0.69121(15) 0.0876(7) Uani 1 1 d . . .
F4 F 0.4401(3) -0.43276(15) 0.60371(13) 0.0714(6) Uani 1 1 d . . .
F5 F 0.5308(2) -0.31903(14) 0.41450(13) 0.0585(5) Uani 1 1 d . . .
F6 F 0.2100(2) -0.44451(14) 0.20790(13) 0.0586(5) Uani 1 1 d . . .
F7 F 0.3972(2) -0.62091(14) 0.11083(14) 0.0681(5) Uani 1 1 d . . .
F8 F 0.7422(2) -0.60683(15) 0.05371(14) 0.0733(6) Uani 1 1 d . . .
F9 F 0.8932(2) -0.41314(16) 0.09954(14) 0.0689(5) Uani 1 1 d . . .
F10 F 0.71101(19) -0.24059(14) 0.20262(13) 0.0596(5) Uani 1 1 d . . .
F11 F 0.5167(2) -0.09478(14) 0.09689(12) 0.0617(5) Uani 1 1 d . . .
F12 F 0.6209(3) 0.12509(15) 0.09556(14) 0.0810(6) Uani 1 1 d . . .
F13 F 0.5548(3) 0.24439(14) 0.27485(15) 0.0824(6) Uani 1 1 d . . .
F14 F 0.3802(3) 0.13770(16) 0.45772(15) 0.0932(7) Uani 1 1 d . . .
F15 F 0.2752(3) -0.07822(15) 0.46219(14) 0.0795(6) Uani 1 1 d . . .
C1 C 0.0684(4) -0.0436(3) 0.1918(2) 0.0493(8) Uani 1 1 d . . .
C2 C 0.1215(5) 0.0310(3) 0.1040(3) 0.0739(10) Uani 1 1 d . . .
H2A H 0.1874 0.0008 0.0426 0.089 Uiso 1 1 calc R . .
C3 C 0.0778(5) 0.1499(3) 0.1065(3) 0.0929(13) Uani 1 1 d . . .
H3 H 0.1135 0.1997 0.0469 0.111 Uiso 1 1 calc R . .
C4 C -0.0180(5) 0.1939(3) 0.1967(4) 0.0897(12) Uani 1 1 d . . .
H4 H -0.0466 0.2742 0.1991 0.108 Uiso 1 1 calc R . .
C5 C -0.0721(5) 0.1205(3) 0.2836(3) 0.0880(13) Uani 1 1 d . . .
H5 H -0.1381 0.1512 0.3448 0.106 Uiso 1 1 calc R . .
C6 C -0.0302(4) 0.0022(3) 0.2817(3) 0.0695(10) Uani 1 1 d . . .
H6 H -0.0684 -0.0472 0.3413 0.083 Uiso 1 1 calc R . .
C7 C 0.2484(4) -0.2948(2) 0.3942(2) 0.0429(7) Uani 1 1 d . . .
C8 C 0.0819(4) -0.3126(3) 0.4439(3) 0.0541(8) Uani 1 1 d . . .
C9 C 0.0314(4) -0.3688(3) 0.5435(3) 0.0595(9) Uani 1 1 d . . .
C10 C 0.1535(5) -0.4107(3) 0.5952(2) 0.0601(9) Uani 1 1 d . . .
C11 C 0.3206(5) -0.3938(3) 0.5517(2) 0.0524(8) Uani 1 1 d . . .
C12 C 0.3639(4) -0.3367(2) 0.4535(2) 0.0461(7) Uani 1 1 d . . .
C13 C 0.4488(3) -0.3323(2) 0.2090(2) 0.0389(7) Uani 1 1 d . . .
C14 C 0.3808(4) -0.4340(2) 0.1831(2) 0.0428(7) Uani 1 1 d . . .
C15 C 0.4743(4) -0.5259(2) 0.1329(2) 0.0465(7) Uani 1 1 d . . .
C16 C 0.6476(4) -0.5190(3) 0.1049(2) 0.0501(8) Uani 1 1 d . . .
C17 C 0.7234(4) -0.4207(3) 0.1275(2) 0.0476(7) Uani 1 1 d . . .
C18 C 0.6247(4) -0.3320(2) 0.1793(2) 0.0449(7) Uani 1 1 d . . .
C19 C 0.3982(3) -0.1019(2) 0.2806(2) 0.0399(7) Uani 1 1 d . . .
C20 C 0.4847(4) -0.0415(2) 0.1904(2) 0.0459(7) Uani 1 1 d . . .
C21 C 0.5378(4) 0.0719(3) 0.1864(2) 0.0537(8) Uani 1 1 d . . .
C22 C 0.5041(4) 0.1331(3) 0.2768(3) 0.0580(9) Uani 1 1 d . . .
C23 C 0.4167(4) 0.0797(3) 0.3682(3) 0.0571(8) Uani 1 1 d . . .
C24 C 0.3658(4) -0.0350(3) 0.3687(2) 0.0507(8) Uani 1 1 d . . .
B1 B 0.3234(4) -0.2332(3) 0.2771(3) 0.0415(8) Uani 1 1 d . . .

loop_
_atom_site_aniso_label
_atom_site_aniso_U_11
_atom_site_aniso_U_22
_atom_site_aniso_U_33
_atom_site_aniso_U_23
_atom_site_aniso_U_13
_atom_site_aniso_U_12
P1 0.0466(5) 0.0492(5) 0.0565(5) -0.0115(4) -0.0163(4) 0.0024(4)
F1 0.0456(11) 0.0933(15) 0.0805(14) 0.0138(11) -0.0048(10) -0.0001(10)
F2 0.0681(14) 0.1027(16) 0.0871(15) 0.0117(12) 0.0164(12) -0.0113(12)
F3 0.1187(18) 0.0757(13) 0.0578(12) 0.0140(10) -0.0003(12) -0.0064(12)
F4 0.1013(15) 0.0611(12) 0.0585(12) -0.0091(9) -0.0327(11) 0.0105(11)
F5 0.0557(12) 0.0641(11) 0.0589(11) -0.0071(9) -0.0184(9) -0.0029(9)
F6 0.0477(11) 0.0516(10) 0.0769(12) -0.0074(9) -0.0119(9) -0.0113(8)
F7 0.0848(13) 0.0413(10) 0.0833(13) -0.0143(9) -0.0249(11) -0.0098(9)
F8 0.0812(14) 0.0600(11) 0.0757(13) -0.0240(10) -0.0097(11) 0.0208(10)
F9 0.0434(11) 0.0792(13) 0.0790(13) -0.0154(10) -0.0010(9) 0.0072(9)
F10 0.0407(10) 0.0567(11) 0.0835(13) -0.0188(9) -0.0130(9) -0.0064(8)
F11 0.0895(13) 0.0506(10) 0.0435(10) -0.0092(8) -0.0072(9) -0.0139(9)
F12 0.1153(17) 0.0573(12) 0.0646(13) -0.0008(10) -0.0026(12) -0.0296(12)
F13 0.1217(17) 0.0413(11) 0.0882(15) -0.0107(10) -0.0264(13) -0.0179(11)
F14 0.150(2) 0.0623(13) 0.0660(13) -0.0322(10) -0.0120(13) -0.0061(13)
F15 0.1176(17) 0.0601(12) 0.0501(11) -0.0137(9) 0.0095(11) -0.0140(11)
C1 0.0458(18) 0.0527(19) 0.051(2) -0.0069(16) -0.0144(15) 0.0060(15)
C2 0.081(3) 0.070(2) 0.064(2) -0.008(2) -0.003(2) 0.018(2)
C3 0.109(3) 0.068(3) 0.092(3) 0.018(2) -0.009(3) 0.014(2)
C4 0.109(3) 0.059(2) 0.103(3) -0.008(2) -0.028(3) 0.018(2)
C5 0.115(3) 0.072(3) 0.073(3) -0.018(2) -0.013(2) 0.033(3)
C6 0.082(3) 0.064(2) 0.057(2) -0.0056(18) -0.0076(19) 0.019(2)
C7 0.0464(19) 0.0339(16) 0.0472(18) -0.0095(13) -0.0056(15) -0.0021(14)
C8 0.050(2) 0.0487(19) 0.062(2) -0.0003(16) -0.0111(18) 0.0031(16)
C9 0.054(2) 0.051(2) 0.064(2) -0.0015(17) 0.0085(19) -0.0071(17)
C10 0.087(3) 0.0439(19) 0.045(2) -0.0027(15) -0.003(2) -0.0035(19)
C11 0.071(2) 0.0395(18) 0.049(2) -0.0116(15) -0.0165(19) 0.0039(17)
C12 0.048(2) 0.0414(17) 0.0475(19) -0.0126(15) -0.0054(16) -0.0015(15)
C13 0.0415(18) 0.0372(16) 0.0393(16) -0.0018(12) -0.0111(13) -0.0017(13)
C14 0.0395(18) 0.0413(17) 0.0464(18) -0.0014(14) -0.0069(14) -0.0034(14)
C15 0.061(2) 0.0338(17) 0.0478(18) -0.0037(14) -0.0173(16) -0.0024(15)
C16 0.064(2) 0.0415(18) 0.0445(18) -0.0086(14) -0.0111(16) 0.0115(16)
C17 0.0425(19) 0.054(2) 0.0434(18) -0.0043(15) -0.0041(15) 0.0049(15)
C18 0.0457(19) 0.0452(18) 0.0462(17) -0.0072(14) -0.0129(15) -0.0064(15)
C19 0.0433(17) 0.0378(16) 0.0404(17) -0.0081(13) -0.0117(14) 0.0018(13)
C20 0.0537(19) 0.0437(17) 0.0417(18) -0.0137(14) -0.0103(15) -0.0025(15)
C21 0.061(2) 0.0491(19) 0.051(2) 0.0024(16) -0.0100(17) -0.0138(16)
C22 0.076(2) 0.0352(18) 0.067(2) -0.0102(17) -0.0224(19) -0.0080(16)
C23 0.075(2) 0.0447(19) 0.054(2) -0.0202(16) -0.0149(18) 0.0012(17)
C24 0.059(2) 0.0475(19) 0.0432(19) -0.0073(15) -0.0051(16) -0.0023(16)
B1 0.0354(19) 0.0429(19) 0.048(2) -0.0084(15) -0.0116(16) 0.0003(15)

loop_
_atom_type_symbol
_atom_type_description
_atom_type_scat_dispersion_real
_atom_type_scat_dispersion_imag
_atom_type_scat_source
C C 0.0033 0.0016 'International Tables Vol C Tables 4.2.6.8 and 6.1.1.4'
H H 0.0000 0.0000 'International Tables Vol C Tables 4.2.6.8 and 6.1.1.4'
B B 0.0013 0.0007 'International Tables Vol C Tables 4.2.6.8 and 6.1.1.4'
F F 0.0171 0.0103 'International Tables Vol C Tables 4.2.6.8 and 6.1.1.4'
P P 0.1023 0.0942 'International Tables Vol C Tables 4.2.6.8 and 6.1.1.4'

loop_
_geom_angle_atom_site_label_1
_geom_angle_atom_site_label_2
_geom_angle_atom_site_label_3
_geom_angle
_geom_angle_site_symmetry_1
_geom_angle_site_symmetry_3
_geom_angle_publ_flag
C1 P1 B1 114.58(14) . . ?
C1 P1 H1 104.3(10) . . ?
B1 P1 H1 107.4(10) . . ?
C1 P1 H2 108.6(10) . . ?
B1 P1 H2 117.1(10) . . ?
H1 P1 H2 103.5(14) . . ?
C6 C1 C2 119.0(3) . . ?
C6 C1 P1 121.1(3) . . ?
C2 C1 P1 119.7(3) . . ?
C1 C2 C3 120.6(3) . . ?
C1 C2 H2A 119.7 . . ?
C3 C2 H2A 119.7 . . ?
C4 C3 C2 119.6(4) . . ?
C4 C3 H3 120.2 . . ?
C2 C3 H3 120.2 . . ?
C3 C4 C5 120.2(4) . . ?
C3 C4 H4 119.9 . . ?
C5 C4 H4 119.9 . . ?
C4 C5 C6 120.7(4) . . ?
C4 C5 H5 119.7 . . ?
C6 C5 H5 119.7 . . ?
C5 C6 C1 120.0(4) . . ?
C5 C6 H6 120.0 . . ?
C1 C6 H6 120.0 . . ?
C8 C7 C12 113.6(3) . . ?
C8 C7 B1 128.5(3) . . ?
C12 C7 B1 117.9(3) . . ?
F1 C8 C7 120.4(3) . . ?
F1 C8 C9 115.6(3) . . ?
C7 C8 C9 124.0(3) . . ?
F2 C9 C10 121.2(3) . . ?
F2 C9 C8 120.1(3) . . ?
C10 C9 C8 118.7(3) . . ?
F3 C10 C11 119.7(3) . . ?
F3 C10 C9 119.8(3) . . ?
C11 C10 C9 120.4(3) . . ?
F4 C11 C10 120.3(3) . . ?
F4 C11 C12 121.1(3) . . ?
C10 C11 C12 118.6(3) . . ?
F5 C12 C11 116.7(3) . . ?
F5 C12 C7 118.6(3) . . ?
C11 C12 C7 124.7(3) . . ?
C18 C13 C14 113.1(3) . . ?
C18 C13 B1 127.0(2) . . ?
C14 C13 B1 119.7(2) . . ?
F6 C14 C15 116.6(3) . . ?
F6 C14 C13 118.7(2) . . ?
C15 C14 C13 124.7(3) . . ?
F7 C15 C16 120.5(3) . . ?
F7 C15 C14 120.5(3) . . ?
C16 C15 C14 119.0(3) . . ?
F8 C16 C15 120.3(3) . . ?
F8 C16 C17 120.3(3) . . ?
C15 C16 C17 119.5(3) . . ?
F9 C17 C18 120.9(3) . . ?
F9 C17 C16 119.7(3) . . ?
C18 C17 C16 119.4(3) . . ?
F10 C18 C17 115.3(3) . . ?
F10 C18 C13 120.3(3) . . ?
C17 C18 C13 124.4(3) . . ?
C24 C19 C20 113.2(3) . . ?
C24 C19 B1 124.5(3) . . ?
C20 C19 B1 122.0(2) . . ?
F11 C20 C21 115.8(3) . . ?
F11 C20 C19 119.3(2) . . ?
C21 C20 C19 124.9(3) . . ?
F12 C21 C20 121.5(3) . . ?
F12 C21 C22 119.3(3) . . ?
C20 C21 C22 119.2(3) . . ?
F13 C22 C23 120.7(3) . . ?
F13 C22 C21 120.3(3) . . ?
C23 C22 C21 119.0(3) . . ?
F14 C23 C22 120.4(3) . . ?
F14 C23 C24 119.8(3) . . ?
C22 C23 C24 119.8(3) . . ?
F15 C24 C19 121.0(3) . . ?
F15 C24 C23 115.1(3) . . ?
C19 C24 C23 123.9(3) . . ?
C7 B1 C19 113.4(2) . . ?
C7 B1 C13 106.9(2) . . ?
C19 B1 C13 117.9(2) . . ?
C7 B1 P1 114.0(2) . . ?
C19 B1 P1 100.82(19) . . ?
C13 B1 P1 103.64(19) . . ?

loop_
_geom_bond_atom_site_label_1
_geom_bond_atom_site_label_2
_geom_bond_distance
_geom_bond_site_symmetry_2
_geom_bond_publ_flag
P1 C1 1.798(3) . ?
P1 B1 2.039(3) . ?
P1 H1 1.34(2) . ?
P1 H2 1.30(2) . ?
F1 C8 1.358(3) . ?
F2 C9 1.343(4) . ?
F3 C10 1.351(4) . ?
F4 C11 1.341(4) . ?
F5 C12 1.349(3) . ?
F6 C14 1.353(3) . ?
F7 C15 1.342(3) . ?
F8 C16 1.343(3) . ?
F9 C17 1.343(3) . ?
F10 C18 1.358(3) . ?
F11 C20 1.357(3) . ?
F12 C21 1.344(3) . ?
F13 C22 1.340(3) . ?
F14 C23 1.339(3) . ?
F15 C24 1.348(3) . ?
C1 C6 1.376(4) . ?
C1 C2 1.379(4) . ?
C2 C3 1.379(5) . ?
C2 H2A 0.9300 . ?
C3 C4 1.362(5) . ?
C3 H3 0.9300 . ?
C4 C5 1.364(5) . ?
C4 H4 0.9300 . ?
C5 C6 1.370(4) . ?
C5 H5 0.9300 . ?
C6 H6 0.9300 . ?
C7 C8 1.374(4) . ?
C7 C12 1.388(4) . ?
C7 B1 1.635(4) . ?
C8 C9 1.392(4) . ?
C9 C10 1.365(5) . ?
C10 C11 1.359(4) . ?
C11 C12 1.376(4) . ?
C13 C18 1.387(4) . ?
C13 C14 1.387(4) . ?
C13 B1 1.641(4) . ?
C14 C15 1.370(4) . ?
C15 C16 1.369(4) . ?
C16 C17 1.371(4) . ?
C17 C18 1.367(4) . ?
C19 C24 1.380(4) . ?
C19 C20 1.384(4) . ?
C19 B1 1.637(4) . ?
C20 C21 1.367(4) . ?
C21 C22 1.368(4) . ?
C22 C23 1.363(4) . ?
C23 C24 1.379(4) . ?

loop_
_geom_torsion_atom_site_label_1
_geom_torsion_atom_site_label_2
_geom_torsion_atom_site_label_3
_geom_torsion_atom_site_label_4
_geom_torsion
_geom_torsion_site_symmetry_1
_geom_torsion_site_symmetry_2
_geom_torsion_site_symmetry_3
_geom_torsion_site_symmetry_4
_geom_torsion_publ_flag
B1 P1 C1 C6 -69.5(3) . . . . ?
B1 P1 C1 C2 105.0(3) . . . . ?
C6 C1 C2 C3 0.6(5) . . . . ?
P1 C1 C2 C3 -174.0(3) . . . . ?
C1 C2 C3 C4 0.3(6) . . . . ?
C2 C3 C4 C5 -0.8(7) . . . . ?
C3 C4 C5 C6 0.4(7) . . . . ?
C4 C5 C6 C1 0.5(6) . . . . ?
C2 C1 C6 C5 -0.9(5) . . . . ?
P1 C1 C6 C5 173.6(3) . . . . ?
C12 C7 C8 F1 177.0(2) . . . . ?
B1 C7 C8 F1 -3.6(4) . . . . ?
C12 C7 C8 C9 -0.9(4) . . . . ?
B1 C7 C8 C9 178.5(3) . . . . ?
F1 C8 C9 F2 1.4(4) . . . . ?
C7 C8 C9 F2 179.4(3) . . . . ?
F1 C8 C9 C10 -179.0(3) . . . . ?
C7 C8 C9 C10 -1.0(5) . . . . ?
F2 C9 C10 F3 0.6(5) . . . . ?
C8 C9 C10 F3 -179.0(3) . . . . ?
F2 C9 C10 C11 -178.0(3) . . . . ?
C8 C9 C10 C11 2.4(5) . . . . ?
F3 C10 C11 F4 -0.1(4) . . . . ?
C9 C10 C11 F4 178.5(3) . . . . ?
F3 C10 C11 C12 179.6(2) . . . . ?
C9 C10 C11 C12 -1.8(4) . . . . ?
F4 C11 C12 F5 -2.0(4) . . . . ?
C10 C11 C12 F5 178.3(3) . . . . ?
F4 C11 C12 C7 179.4(2) . . . . ?
C10 C11 C12 C7 -0.3(4) . . . . ?
C8 C7 C12 F5 -177.0(2) . . . . ?
B1 C7 C12 F5 3.6(4) . . . . ?
C8 C7 C12 C11 1.6(4) . . . . ?
B1 C7 C12 C11 -177.9(3) . . . . ?
C18 C13 C14 F6 -179.8(2) . . . . ?
B1 C13 C14 F6 4.9(4) . . . . ?
C18 C13 C14 C15 -0.2(4) . . . . ?
B1 C13 C14 C15 -175.5(3) . . . . ?
F6 C14 C15 F7 -0.3(4) . . . . ?
C13 C14 C15 F7 -179.9(3) . . . . ?
F6 C14 C15 C16 179.2(2) . . . . ?
C13 C14 C15 C16 -0.4(4) . . . . ?
F7 C15 C16 F8 0.8(4) . . . . ?
C14 C15 C16 F8 -178.7(2) . . . . ?
F7 C15 C16 C17 179.5(2) . . . . ?
C14 C15 C16 C17 0.0(4) . . . . ?
F8 C16 C17 F9 -0.9(4) . . . . ?
C15 C16 C17 F9 -179.6(3) . . . . ?
F8 C16 C17 C18 179.8(2) . . . . ?
C15 C16 C17 C18 1.1(4) . . . . ?
F9 C17 C18 F10 -2.2(4) . . . . ?
C16 C17 C18 F10 177.1(3) . . . . ?
F9 C17 C18 C13 178.8(3) . . . . ?
C16 C17 C18 C13 -1.9(4) . . . . ?
C14 C13 C18 F10 -177.5(2) . . . . ?
B1 C13 C18 F10 -2.7(4) . . . . ?
C14 C13 C18 C17 1.4(4) . . . . ?
B1 C13 C18 C17 176.2(3) . . . . ?
C24 C19 C20 F11 -176.5(2) . . . . ?
B1 C19 C20 F11 -3.6(4) . . . . ?
C24 C19 C20 C21 1.4(4) . . . . ?
B1 C19 C20 C21 174.3(3) . . . . ?
F11 C20 C21 F12 -1.9(4) . . . . ?
C19 C20 C21 F12 -179.8(3) . . . . ?
F11 C20 C21 C22 177.4(3) . . . . ?
C19 C20 C21 C22 -0.5(5) . . . . ?
F12 C21 C22 F13 -0.6(5) . . . . ?
C20 C21 C22 F13 -179.9(3) . . . . ?
F12 C21 C22 C23 178.6(3) . . . . ?
C20 C21 C22 C23 -0.7(5) . . . . ?
F13 C22 C23 F14 0.0(5) . . . . ?
C21 C22 C23 F14 -179.3(3) . . . . ?
F13 C22 C23 C24 -179.9(3) . . . . ?
C21 C22 C23 C24 0.8(5) . . . . ?
C20 C19 C24 F15 176.7(3) . . . . ?
B1 C19 C24 F15 4.0(4) . . . . ?
C20 C19 C24 C23 -1.2(4) . . . . ?
B1 C19 C24 C23 -173.9(3) . . . . ?
F14 C23 C24 F15 2.2(4) . . . . ?
C22 C23 C24 F15 -177.8(3) . . . . ?
F14 C23 C24 C19 -179.7(3) . . . . ?
C22 C23 C24 C19 0.2(5) . . . . ?
C8 C7 B1 C19 107.6(3) . . . . ?
C12 C7 B1 C19 -73.0(3) . . . . ?
C8 C7 B1 C13 -120.8(3) . . . . ?
C12 C7 B1 C13 58.5(3) . . . . ?
C8 C7 B1 P1 -7.0(4) . . . . ?
C12 C7 B1 P1 172.4(2) . . . . ?
C24 C19 B1 C7 -15.6(4) . . . . ?
C20 C19 B1 C7 172.4(2) . . . . ?
C24 C19 B1 C13 -141.5(3) . . . . ?
C20 C19 B1 C13 46.5(4) . . . . ?
C24 C19 B1 P1 106.7(3) . . . . ?
C20 C19 B1 P1 -65.4(3) . . . . ?
C18 C13 B1 C7 -108.5(3) . . . . ?
C14 C13 B1 C7 66.0(3) . . . . ?
C18 C13 B1 C19 20.5(4) . . . . ?
C14 C13 B1 C19 -165.0(2) . . . . ?
C18 C13 B1 P1 130.8(3) . . . . ?
C14 C13 B1 P1 -54.7(3) . . . . ?
C1 P1 B1 C7 99.3(2) . . . . ?
C1 P1 B1 C19 -22.5(2) . . . . ?
C1 P1 B1 C13 -144.95(19) . . . . ?

loop_
_cod_related_entry_id
_cod_related_entry_database
_cod_related_entry_code
1 ChemSpider 21150968
